data_2210309
loop_
_publ_author_name
'Vitze, Hannes'
'Lerner, Hans-Wolfram'
'Bolte, Michael'

_publ_section_title
;
 Dinitratotetrapyrazolezinc(II)
;
_journal_coeditor_code KJ2026
_journal_issue 9
_journal_name_full 'Acta Crystallographica Section E'
_journal_page_first m2299
_journal_page_last m2300
_journal_paper_doi 10.1107/S1600536806032697
_journal_volume 62
_journal_year 2006
_chemical_formula_iupac '[Zn (N O3)2 (C3 H4 N2)4]'
_chemical_formula_moiety 'C12 H16 N10 O6 Zn'
_chemical_formula_sum 'C12 H16 N10 O6 Zn'
_chemical_formula_weight 461.72
_chemical_name_systematic
;
Dinitratotetrapyrazolezinc(II)
;
_space_group_IT_number 14
_symmetry_cell_setting monoclinic
_symmetry_space_group_name_Hall '-P 2yn'
_symmetry_space_group_name_H-M 'P 1 21/n 1'
_atom_sites_solution_hydrogens geom
_atom_sites_solution_primary direct
_atom_sites_solution_secondary difmap
_audit_creation_method SHELXL-97
_cell_angle_alpha 90.00
_cell_angle_beta 107.533(8)
_cell_angle_gamma 90.00
_cell_formula_units_Z 2
_cell_length_a 8.2654(9)
_cell_length_b 8.7649(7)
_cell_length_c 13.5367(14)
_cell_measurement_reflns_used 7448
_cell_measurement_temperature 173(2)
_cell_measurement_theta_max 27.7
_cell_measurement_theta_min 3.5
_cell_volume 935.11(16)
_computing_cell_refinement X-AREA
_computing_data_collection 'X-AREA (Stoe & Cie, 2001)'
_computing_data_reduction X-AREA
_computing_molecular_graphics 'XP in SHELXTL-Plus (Sheldrick, 1991)'
_computing_publication_material SHELXL97
_computing_structure_refinement 'SHELXL97 (Sheldrick, 1997)'
_computing_structure_solution 'SHELXS97 (Sheldrick, 1997)'
_diffrn_ambient_temperature 173(2)
_diffrn_measured_fraction_theta_full 0.996
_diffrn_measured_fraction_theta_max 0.995
_diffrn_measurement_device_type 'Stoe IPDS-II two-circle'
_diffrn_measurement_method \w
_diffrn_radiation_monochromator graphite
_diffrn_radiation_source 'fine-focus sealed tube'
_diffrn_radiation_type MoK\a
_diffrn_radiation_wavelength 0.71073
_diffrn_reflns_av_R_equivalents 0.0257
_diffrn_reflns_av_sigmaI/netI 0.0170
_diffrn_reflns_limit_h_max 10
_diffrn_reflns_limit_h_min -8
_diffrn_reflns_limit_k_max 11
_diffrn_reflns_limit_k_min -11
_diffrn_reflns_limit_l_max 17
_diffrn_reflns_limit_l_min -17
_diffrn_reflns_number 7448
_diffrn_reflns_theta_full 25.00
_diffrn_reflns_theta_max 27.52
_diffrn_reflns_theta_min 3.92
_diffrn_standards_number 0
_exptl_absorpt_coefficient_mu 1.369
_exptl_absorpt_correction_T_max 0.6386
_exptl_absorpt_correction_T_min 0.5972
_exptl_absorpt_correction_type multi-scan
_exptl_absorpt_process_details '(MULABS; Spek, 2003; Blessing, 1995)'
_exptl_crystal_colour colourless
_exptl_crystal_density_diffrn 1.640
_exptl_crystal_density_method 'not measured'
_exptl_crystal_description block
_exptl_crystal_F_000 472
_exptl_crystal_size_max 0.42
_exptl_crystal_size_mid 0.39
_exptl_crystal_size_min 0.36
_refine_diff_density_max 0.286
_refine_diff_density_min -0.352
_refine_ls_extinction_coef 0.030(2)
_refine_ls_extinction_expression Fc^*^=kFc[1+0.001xFc^2^\l^3^/sin(2\q)]^-1/4^
_refine_ls_extinction_method SHELXL97
_refine_ls_goodness_of_fit_ref 1.037
_refine_ls_hydrogen_treatment mixed
_refine_ls_matrix_type full
_refine_ls_number_parameters 142
_refine_ls_number_reflns 2145
_refine_ls_number_restraints 0
_refine_ls_restrained_S_all 1.037
_refine_ls_R_factor_all 0.0275
_refine_ls_R_factor_gt 0.0244
_refine_ls_shift/su_max 0.000
_refine_ls_shift/su_mean 0.000
_refine_ls_structure_factor_coef Fsqd
_refine_ls_weighting_details 'calc w=1/[\s^2^(Fo^2^)+(0.0408P)^2^+0.3842P] where P=(Fo^2^+2Fc^2^)/3'
_refine_ls_weighting_scheme calc
_refine_ls_wR_factor_gt 0.0649
_refine_ls_wR_factor_ref 0.0663
_reflns_number_gt 1982
_reflns_number_total 2145
_reflns_threshold_expression I>2\s(I)
_cod_data_source_file kj2026.cif
_cod_data_source_block I
_cod_original_sg_symbol_H-M 'P 21/n'
_cod_database_code 2210309
_cod_database_fobs_code 2210309

loop_
_symmetry_equiv_pos_as_xyz
'x, y, z'
'-x+1/2, y+1/2, -z+1/2'
'-x, -y, -z'
'x-1/2, -y-1/2, z-1/2'

loop_
_atom_site_type_symbol
_atom_site_label
_atom_site_fract_x
_atom_site_fract_y
_atom_site_fract_z
_atom_site_U_iso_or_equiv
_atom_site_adp_type
_atom_site_calc_flag
_atom_site_refinement_flags
_atom_site_occupancy
Zn Zn1 0.0000 0.5000 0.5000 0.01482(10) Uani d S 1
N N1 0.13304(15) 0.38986(14) 0.73082(8) 0.0187(2) Uani d . 1
O O1 0.16692(14) 0.45924(14) 0.65601(8) 0.0226(2) Uani d . 1
O O2 0.10504(18) 0.46386(15) 0.80198(9) 0.0316(3) Uani d . 1
O O3 0.13062(15) 0.24695(13) 0.73037(8) 0.0268(3) Uani d . 1
N N11 0.06269(15) 0.28161(14) 0.45088(9) 0.0171(2) Uani d . 1
N N12 0.14441(15) 0.17132(14) 0.51751(9) 0.0186(3) Uani d . 1
H H12 0.162(3) 0.183(2) 0.5838(17) 0.030(5) Uiso d . 1
C C13 0.1713(2) 0.04615(18) 0.46722(12) 0.0230(3) Uani d . 1
H H13 0.2253 -0.0452 0.4981 0.028 Uiso calc R 1
C C14 0.1060(2) 0.07498(18) 0.36242(12) 0.0239(3) Uani d . 1
H H14 0.1058 0.0089 0.3068 0.029 Uiso calc R 1
C C15 0.03998(19) 0.22313(18) 0.35612(11) 0.0212(3) Uani d . 1
H H15 -0.0136 0.2751 0.2932 0.025 Uiso calc R 1
N N21 0.22019(15) 0.59709(14) 0.47507(9) 0.0176(2) Uani d . 1
N N22 0.33938(15) 0.66709(14) 0.55304(9) 0.0184(2) Uani d . 1
H H22 0.330(3) 0.672(2) 0.6119(17) 0.031(5) Uiso d . 1
C C23 0.46949(19) 0.71861(19) 0.52217(12) 0.0253(3) Uani d . 1
H H23 0.5669 0.7709 0.5638 0.030 Uiso calc R 1
C C24 0.4355(2) 0.6815(2) 0.41911(13) 0.0314(4) Uani d . 1
H H24 0.5035 0.7023 0.3753 0.038 Uiso calc R 1
C C25 0.27900(19) 0.6065(2) 0.39311(11) 0.0259(3) Uani d . 1
H H25 0.2219 0.5674 0.3262 0.031 Uiso calc R 1

loop_
_atom_site_aniso_label
_atom_site_aniso_U_11
_atom_site_aniso_U_22
_atom_site_aniso_U_33
_atom_site_aniso_U_12
_atom_site_aniso_U_13
_atom_site_aniso_U_23
Zn1 0.01705(14) 0.01471(14) 0.01410(14) -0.00110(8) 0.00681(9) -0.00123(7)
N1 0.0210(6) 0.0206(6) 0.0131(5) 0.0019(5) 0.0030(4) 0.0021(4)
O1 0.0258(5) 0.0264(5) 0.0140(5) -0.0048(4) 0.0038(4) 0.0045(4)
O2 0.0509(8) 0.0271(6) 0.0204(5) 0.0054(5) 0.0162(5) -0.0017(4)
O3 0.0419(7) 0.0173(5) 0.0217(5) 0.0012(5) 0.0103(5) 0.0024(4)
N11 0.0192(5) 0.0167(6) 0.0161(5) 0.0009(4) 0.0064(4) -0.0003(4)
N12 0.0215(6) 0.0176(6) 0.0170(6) 0.0003(5) 0.0063(4) 0.0019(4)
C13 0.0270(7) 0.0161(7) 0.0275(7) 0.0021(6) 0.0103(6) 0.0018(6)
C14 0.0298(7) 0.0201(7) 0.0241(7) -0.0014(6) 0.0118(6) -0.0059(6)
C15 0.0251(7) 0.0216(7) 0.0170(6) 0.0004(6) 0.0065(5) -0.0021(5)
N21 0.0181(5) 0.0192(6) 0.0169(5) -0.0017(4) 0.0076(4) -0.0022(4)
N22 0.0202(6) 0.0198(6) 0.0165(6) -0.0032(5) 0.0075(4) -0.0032(4)
C23 0.0202(7) 0.0291(8) 0.0274(7) -0.0068(6) 0.0083(6) -0.0012(6)
C24 0.0248(7) 0.0486(11) 0.0248(8) -0.0074(7) 0.0134(6) 0.0010(7)
C25 0.0235(7) 0.0396(9) 0.0168(6) -0.0030(6) 0.0096(5) -0.0034(6)

loop_
_atom_type_symbol
_atom_type_description
_atom_type_scat_dispersion_real
_atom_type_scat_dispersion_imag
_atom_type_scat_source
C C 0.0033 0.0016 'International Tables Vol C Tables 4.2.6.8 and 6.1.1.4'
H H 0.0000 0.0000 'International Tables Vol C Tables 4.2.6.8 and 6.1.1.4'
N N 0.0061 0.0033 'International Tables Vol C Tables 4.2.6.8 and 6.1.1.4'
O O 0.0106 0.0060 'International Tables Vol C Tables 4.2.6.8 and 6.1.1.4'
Zn Zn 0.2839 1.4301 'International Tables Vol C Tables 4.2.6.8 and 6.1.1.4'

loop_
_geom_angle_atom_site_label_1
_geom_angle_atom_site_label_2
_geom_angle_atom_site_label_3
_geom_angle_site_symmetry_1
_geom_angle_site_symmetry_3
_geom_angle
N21 Zn1 N21 . 3_566 180.0000(10)
N21 Zn1 N11 . 3_566 89.44(5)
N21 Zn1 N11 3_566 3_566 90.56(5)
N21 Zn1 N11 . . 90.56(5)
N21 Zn1 N11 3_566 . 89.44(5)
N11 Zn1 N11 3_566 . 180.00(3)
N21 Zn1 O1 . 3_566 95.91(4)
N21 Zn1 O1 3_566 3_566 84.09(4)
N11 Zn1 O1 3_566 3_566 90.72(4)
N11 Zn1 O1 . 3_566 89.28(4)
N21 Zn1 O1 . . 84.09(4)
N21 Zn1 O1 3_566 . 95.91(4)
N11 Zn1 O1 3_566 . 89.28(4)
N11 Zn1 O1 . . 90.72(4)
O1 Zn1 O1 3_566 . 180.0
O2 N1 O3 . . 121.36(12)
O2 N1 O1 . . 120.12(13)
O3 N1 O1 . . 118.51(12)
N1 O1 Zn1 . . 128.23(9)
C15 N11 N12 . . 105.19(12)
C15 N11 Zn1 . . 131.43(10)
N12 N11 Zn1 . . 123.35(9)
C13 N12 N11 . . 111.73(12)
C13 N12 H12 . . 128.1(14)
N11 N12 H12 . . 119.6(14)
N12 C13 C14 . . 107.32(13)
N12 C13 H13 . . 126.3
C14 C13 H13 . . 126.3
C13 C14 C15 . . 104.88(13)
C13 C14 H14 . . 127.6
C15 C14 H14 . . 127.6
N11 C15 C14 . . 110.87(13)
N11 C15 H15 . . 124.6
C14 C15 H15 . . 124.6
C25 N21 N22 . . 104.89(11)
C25 N21 Zn1 . . 134.18(10)
N22 N21 Zn1 . . 120.93(9)
C23 N22 N21 . . 111.85(12)
C23 N22 H22 . . 126.8(14)
N21 N22 H22 . . 121.3(14)
N22 C23 C24 . . 107.33(13)
N22 C23 H23 . . 126.3
C24 C23 H23 . . 126.3
C23 C24 C25 . . 104.87(13)
C23 C24 H24 . . 127.6
C25 C24 H24 . . 127.6
N21 C25 C24 . . 111.05(13)
N21 C25 H25 . . 124.5
C24 C25 H25 . . 124.5

loop_
_geom_bond_atom_site_label_1
_geom_bond_atom_site_label_2
_geom_bond_site_symmetry_2
_geom_bond_distance
_geom_bond_publ_flag
Zn1 N21 . 2.1261(12) y
Zn1 N21 3_566 2.1261(12) ?
Zn1 N11 3_566 2.1406(12) ?
Zn1 N11 . 2.1407(12) y
Zn1 O1 3_566 2.1761(10) ?
Zn1 O1 . 2.1761(10) y
N1 O2 . 1.2396(16) y
N1 O3 . 1.2527(17) y
N1 O1 . 1.2824(15) y
N11 C15 . 1.3410(18) ?
N11 N12 . 1.3554(17) ?
N12 C13 . 1.344(2) ?
N12 H12 . 0.87(2) ?
C13 C14 . 1.381(2) ?
C13 H13 . 0.9500 ?
C14 C15 . 1.401(2) ?
C14 H14 . 0.9500 ?
C15 H15 . 0.9500 ?
N21 C25 . 1.3412(18) ?
N21 N22 . 1.3545(17) ?
N22 C23 . 1.3438(19) ?
N22 H22 . 0.82(2) ?
C23 C24 . 1.377(2) ?
C23 H23 . 0.9500 ?
C24 C25 . 1.399(2) ?
C24 H24 . 0.9500 ?
C25 H25 . 0.9500 ?

loop_
_geom_hbond_atom_site_label_D
_geom_hbond_atom_site_label_H
_geom_hbond_atom_site_label_A
_geom_hbond_site_symmetry_A
_geom_hbond_distance_DH
_geom_hbond_distance_HA
_geom_hbond_distance_DA
_geom_hbond_angle_DHA
N12 H12 O3 . 0.87(2) 2.15(2) 2.9922(17) 162.5(19)
N22 H22 O3 2_556 0.82(2) 2.16(2) 2.9511(17) 160(2)

loop_
_geom_torsion_atom_site_label_1
_geom_torsion_atom_site_label_2
_geom_torsion_atom_site_label_3
_geom_torsion_atom_site_label_4
_geom_torsion_site_symmetry_1
_geom_torsion
O2 N1 O1 Zn1 . -102.37(15)
O3 N1 O1 Zn1 . 78.26(16)
N21 Zn1 O1 N1 . -176.42(12)
N21 Zn1 O1 N1 3_566 3.58(12)
N11 Zn1 O1 N1 3_566 94.07(12)
N11 Zn1 O1 N1 . -85.93(12)
N21 Zn1 N11 C15 . -80.37(13)
N21 Zn1 N11 C15 3_566 99.63(13)
O1 Zn1 N11 C15 3_566 15.54(13)
O1 Zn1 N11 C15 . -164.46(13)
N21 Zn1 N11 N12 . 97.36(11)
N21 Zn1 N11 N12 3_566 -82.64(11)
O1 Zn1 N11 N12 3_566 -166.74(11)
O1 Zn1 N11 N12 . 13.26(11)
C15 N11 N12 C13 . -0.67(16)
Zn1 N11 N12 C13 . -178.91(10)
N11 N12 C13 C14 . 0.57(17)
N12 C13 C14 C15 . -0.22(17)
N12 N11 C15 C14 . 0.52(16)
Zn1 N11 C15 C14 . 178.55(10)
C13 C14 C15 N11 . -0.19(17)
N11 Zn1 N21 C25 3_566 -123.00(15)
N11 Zn1 N21 C25 . 57.00(15)
O1 Zn1 N21 C25 3_566 -32.33(15)
O1 Zn1 N21 C25 . 147.67(15)
N11 Zn1 N21 N22 3_566 57.97(11)
N11 Zn1 N21 N22 . -122.03(11)
O1 Zn1 N21 N22 3_566 148.64(10)
O1 Zn1 N21 N22 . -31.36(10)
C25 N21 N22 C23 . -0.25(17)
Zn1 N21 N22 C23 . 179.03(10)
N21 N22 C23 C24 . 0.07(19)
N22 C23 C24 C25 . 0.1(2)
N22 N21 C25 C24 . 0.33(18)
Zn1 N21 C25 C24 . -178.81(12)
C23 C24 C25 N21 . -0.3(2)
